data_2104612
loop_
_publ_author_name
'Marsh, Richard E.'

_publ_section_title
;
 Space groups <i>P</i>1 and <i>Cc</i>: how are they doing?
;
_journal_coeditor_code BK5088
_journal_issue 6
_journal_name_full 'Acta Crystallographica Section B'
_journal_page_first 782
_journal_page_last 783
_journal_paper_doi 10.1107/S0108768109046448
_journal_volume 65
_journal_year 2009
_chemical_formula_moiety 'C26 H24 Cu N8 O4 S, 8.5(H2 O)'
_chemical_formula_sum 'C26 H41 Cu N8 O12.5 S'
_chemical_formula_weight 761.27
_chemical_name_systematic
;
Catena-(tetrakis(mu(2)-(1-(1-imidazolyl)-4-(imidazol-1-ylmethyl)benzene))-
bis(sulfato)-di-copper(ii) heptadecahydrate)
;
_space_group_IT_number 15
_symmetry_cell_setting monoclinic
_symmetry_Int_Tables_number 15
_symmetry_space_group_name_Hall '-C 2yc'
_symmetry_space_group_name_H-M 'C 1 2/c 1'
_cell_angle_alpha 90.00
_cell_angle_beta 110.29(7)
_cell_angle_gamma 90.00
_cell_formula_units_Z 8
_cell_length_a 18.319(17)
_cell_length_b 14.366(15)
_cell_length_c 26.75(3)
_cell_measurement_temperature 200
_cell_volume 6603(12)
_diffrn_radiation_type MoK\a
_diffrn_radiation_wavelength 0.71075
_exptl_crystal_colour blue
_exptl_crystal_density_diffrn 1.532
_exptl_crystal_description block
_exptl_crystal_F_000 3184
_cod_data_source_file bk5088.cif
_cod_data_source_block FENXOM
_cod_original_cell_volume 6603(11)
_cod_original_sg_symbol_H-M C2/c
_cod_database_code 2104612

loop_
_symmetry_equiv_pos_as_xyz
'x, y, z'
'-x, y, 1/2-z'
'-x, -y, -z'
'x, -y, 1/2+z'
'1/2+x, 1/2+y, z'
'1/2-x, 1/2+y, 1/2-z'
'1/2-x, 1/2-y, -z'
'1/2+x, 1/2-y, 1/2+z'

loop_
_atom_site_label
_atom_site_type_symbol
_atom_site_fract_x
_atom_site_fract_y
_atom_site_fract_z
_atom_site_occupancy
Cu1 Cu 0.79946 0.52504 0.31836 1
S1 S 0.78487 0.76774 0.36104 1
O1 O 0.8062 0.6774 0.3484 1
O2 O 0.7668 0.8227 0.3140 1
O3 O 0.7210 0.7607 0.3804 1
O4 O 0.8521 0.8095 0.4023 1
O5 O 1.4893 0.3078 0.5762 1
O6 O 1.4015 0.1998 0.4940 1
O7 O 1.2140 0.3576 0.4644 1
O8 O 1.0625 0.2474 0.3408 1
O9 O 0.8462 0.1825 0.3723 1
O10 O 0.8110 0.0054 0.4094 1
O11 O 0.8026 0.3298 0.2906 1
O12 O 0.9364 -0.0466 0.5040 1
O13 O 1.0 0.3258 0.25 1
N1 N 0.7110 0.3908 0.4234 1
N2 N 0.7615 0.4834 0.3746 1
N3 N 0.5196 0.0251 0.4348 1
N4 N 0.4102 0.0070 0.3678 1
N5 N 0.8893 0.6458 0.2110 1
N6 N 0.8386 0.5593 0.2592 1
N7 N 1.0849 1.0097 0.1968 1
N8 N 1.1908 1.0358 0.2662 1
C1 C 0.6804 0.3078 0.4403 1
C2 C 0.7045 0.2218 0.4312 1
H1 H 0.7433 0.2160 0.4154 1
C3 C 0.6725 0.1425 0.4452 1
H2 H 0.6888 0.0824 0.4384 1
C4 C 0.6167 0.1514 0.4692 1
C5 C 0.5944 0.2386 0.4792 1
H3 H 0.5570 0.2454 0.4962 1
C6 C 0.6264 0.3166 0.4648 1
H4 H 0.6110 0.3766 0.4718 1
C7 C 0.7492 0.3940 0.3882 1
H5 H 0.7656 0.3402 0.3745 1
C8 C 0.7266 0.5350 0.4039 1
H6 H 0.7249 0.6009 0.4039 1
C9 C 0.6954 0.4800 0.4330 1
H7 H 0.6680 0.5002 0.4554 1
C10 C 0.5780 0.0659 0.4822 1
H8 H 0.6184 0.0186 0.4992 1
H9 H 0.5528 0.0831 0.5082 1
C11 C 0.4458 0.0563 0.4104 1
H10 H 0.4232 0.1069 0.4224 1
C12 C 0.4636 -0.0574 0.3644 1
H11 H 0.4540 -0.1034 0.3374 1
C13 C 0.5310 -0.0456 0.4046 1
H12 H 0.5776 -0.0796 0.4109 1
C14 C 0.9224 0.7248 0.1944 1
C15 C 0.9782 0.7126 0.1700 1
H13 H 0.9934 0.6518 0.1636 1
C16 C 1.0114 0.7899 0.1554 1
H14 H 1.0484 0.7818 0.1382 1
C17 C 0.9908 0.8796 0.1656 1
C18 C 0.9339 0.8906 0.1884 1
H15 H 0.9176 0.9512 0.1940 1
C19 C 0.9004 0.8124 0.2035 1
H16 H 0.8625 0.8204 0.2200 1
C20 C 0.8578 0.6446 0.2502 1
H17 H 0.8507 0.6983 0.2688 1
C21 C 0.8604 0.5045 0.2246 1
H18 H 0.8534 0.4392 0.2218 1
C22 C 0.8917 0.5548 0.1956 1
H19 H 0.9116 0.5324 0.1695 1
C23 C 1.0288 0.9628 0.1497 1
H20 H 1.0562 0.9420 0.1256 1
H21 H 0.9880 1.0076 0.1299 1
C24 C 1.1578 0.9814 0.2249 1
H22 H 1.1824 0.9288 0.2160 1
C25 C 1.1365 1.1049 0.2644 1
H23 H 1.1436 1.1547 0.2890 1
C26 C 1.0717 1.0886 0.2214 1
H24 H 1.0256 1.1252 0.2103 1

loop_
_geom_angle_atom_site_label_1
_geom_angle_atom_site_label_2
_geom_angle_atom_site_label_3
_geom_angle
_geom_angle_site_symmetry_1
_geom_angle_site_symmetry_2
_geom_angle_site_symmetry_3
_geom_angle_publ_flag
O1 Cu1 O11 174.43 . . . yes
O1 Cu1 N2 90.72 . . . yes
O1 Cu1 N6 92.92 . . . yes
O1 Cu1 N8 95.12 . . 5_445 yes
O1 Cu1 N4 88.48 . . 5_555 yes
O11 Cu1 N2 86.86 . . . yes
O11 Cu1 N6 89.49 . . . yes
O11 Cu1 N8 89.97 . . 5_445 yes
O11 Cu1 N4 86.51 . . 5_555 yes
N2 Cu1 N6 176.35 . . . yes
N2 Cu1 N8 91.54 . . 5_445 yes
N2 Cu1 N4 90.08 . . 5_555 yes
N6 Cu1 N8 88.41 . . 5_445 yes
N4 Cu1 N6 89.74 5_555 . . yes
N4 Cu1 N8 176.03 5_555 . 5_445 yes
O1 S1 O2 107.05 . . . yes
O1 S1 O3 110.16 . . . yes
O1 S1 O4 108.80 . . . yes
O2 S1 O3 112.86 . . . yes
O2 S1 O4 108.38 . . . yes
O3 S1 O4 109.48 . . . yes
Cu1 O1 S1 162.26 . . . yes
C1 N1 C7 126.26 . . . yes
C1 N1 C9 125.89 . . . yes
C7 N1 C9 107.04 . . . yes
Cu1 N2 C7 128.58 . . . yes
Cu1 N2 C8 128.90 . . . yes
C7 N2 C8 101.54 . . . yes
C10 N3 C11 126.12 . . . yes
C10 N3 C13 126.58 . . . yes
C11 N3 C13 107.09 . . . yes
C11 N4 C12 105.75 . . . yes
Cu1 N4 C11 125.86 5_445 . . yes
Cu1 N4 C12 128.39 5_445 . . yes
C14 N5 C20 126.07 . . . yes
C14 N5 C22 126.93 . . . yes
C20 N5 C22 106.54 . . . yes
Cu1 N6 C20 124.11 . . . yes
Cu1 N6 C21 130.92 . . . yes
C20 N6 C21 104.52 . . . yes
C23 N7 C24 126.68 . . . yes
C23 N7 C26 126.63 . . . yes
C24 N7 C26 106.66 . . . yes
C24 N8 C25 106.21 . . . yes
Cu1 N8 C24 126.53 5_555 . . yes
Cu1 N8 C25 127.17 5_555 . . yes
N1 C1 C2 120.28 . . . yes
N1 C1 C6 119.57 . . . yes
C2 C1 C6 120.15 . . . no
C1 C2 C3 120.13 . . . no
C2 C3 C4 119.71 . . . no
C3 C4 C5 119.39 . . . no
C3 C4 C10 120.57 . . . no
C5 C4 C10 119.99 . . . no
C4 C5 C6 120.19 . . . no
C1 C6 C5 120.41 . . . no
N1 C7 N2 112.78 . . . yes
N2 C8 C9 112.29 . . . yes
N1 C9 C8 106.34 . . . yes
N3 C10 C4 112.56 . . . yes
N3 C11 N4 110.66 . . . yes
N4 C12 C13 109.99 . . . yes
N3 C13 C12 106.47 . . . yes
N5 C14 C15 120.15 . . . yes
N5 C14 C19 119.50 . . . yes
C15 C14 C19 120.34 . . . no
C14 C15 C16 119.56 . . . no
C15 C16 C17 120.65 . . . no
C16 C17 C18 119.10 . . . no
C16 C17 C23 119.42 . . . no
C18 C17 C23 121.44 . . . no
C17 C18 C19 120.33 . . . no
C14 C19 C18 119.94 . . . no
N5 C20 N6 111.30 . . . yes
N6 C21 C22 111.52 . . . yes
N5 C22 C21 106.09 . . . yes
N7 C23 C17 111.72 . . . yes
N7 C24 N8 111.51 . . . yes
N8 C25 C26 108.09 . . . yes
N7 C26 C25 107.52 . . . yes

loop_
_geom_bond_atom_site_label_1
_geom_bond_atom_site_label_2
_geom_bond_distance
_geom_bond_site_symmetry_1
_geom_bond_site_symmetry_2
_geom_bond_publ_flag
Cu1 O1 2.3201 . . yes
Cu1 O11 2.9071 . . yes
Cu1 N2 1.9571 . . yes
Cu1 N6 2.0119 . . yes
Cu1 N8 2.0017 . 5_445 yes
Cu1 N4 2.0176 . 5_555 yes
S1 O1 1.4293 . . yes
S1 O2 1.4239 . . yes
S1 O3 1.4379 . . yes
S1 O4 1.4670 . . yes
N1 C1 1.4547 . . yes
N1 C7 1.3548 . . yes
N1 C9 1.3567 . . yes
N2 C7 1.3746 . . yes
N2 C8 1.3857 . . yes
N3 C10 1.4680 . . yes
N3 C11 1.3575 . . yes
N3 C13 1.3582 . . yes
N4 C11 1.3077 . . yes
N4 C12 1.3722 . . yes
N5 C14 1.4282 . . yes
N5 C20 1.3611 . . yes
N5 C22 1.3760 . . yes
N6 C20 1.3199 . . yes
N6 C21 1.3756 . . yes
N7 C23 1.4831 . . yes
N7 C24 1.3482 . . yes
N7 C26 1.3735 . . yes
N8 C24 1.3166 . . yes
N8 C25 1.3943 . . yes
C1 C2 1.3620 . . no
C1 C6 1.3688 . . no
C2 C3 1.3907 . . no
C3 C4 1.3887 . . no
C4 C5 1.3724 . . no
C4 C10 1.5176 . . no
C5 C6 1.3799 . . no
C8 C9 1.3658 . . no
C12 C13 1.3374 . . no
C14 C15 1.4016 . . no
C14 C19 1.3687 . . no
C15 C16 1.3858 . . no
C16 C17 1.3960 . . no
C17 C18 1.3872 . . no
C17 C23 1.5164 . . no
C18 C19 1.4049 . . no
C21 C22 1.3271 . . no
C25 C26 1.3565 . . no
C2 H1 0.9500 . . no
C3 H2 0.9500 . . no
C5 H3 0.9500 . . no
C6 H4 0.9500 . . no
C7 H5 0.9500 . . no
C8 H6 0.9500 . . no
C9 H7 0.9500 . . no
C10 H8 0.9900 . . no
C10 H9 0.9900 . . no
C11 H10 0.9500 . . no
C12 H11 0.9500 . . no
C13 H12 0.9500 . . no
C15 H13 0.9500 . . no
C16 H14 0.9500 . . no
C18 H15 0.9500 . . no
C19 H16 0.9500 . . no
C20 H17 0.9500 . . no
C21 H18 0.9500 . . no
C22 H19 0.9500 . . no
C23 H20 0.9900 . . no
C23 H21 0.9900 . . no
C24 H22 0.9500 . . no
C25 H23 0.9500 . . no
C26 H24 0.9500 . . no
